data_2008239
loop_
_publ_author_name
'Audette, Gerald F.'
'Zoghaib, Wajdi M.'
'Gupta, Sagar V.'
'Quail, J. Wilson'
'Delbaere, Louis T. J.'

_publ_section_title
;
 <i>N</i>,<i>N</i>-Dimethyl-5-methoxymethyl-2'-deoxycytidine
;
_journal_issue 3
_journal_name_full 'Acta Crystallographica Section C'
_journal_page_first 427
_journal_page_last 430
_journal_paper_doi 10.1107/S0108270198013249
_journal_volume 55
_journal_year 1999
_chemical_formula_sum 'C13 H21 N3 O5'
_chemical_formula_weight 299.33
_chemical_name_systematic
;
1-(4-hydroxy-5-hydroxymethyltetrahydrofuran-2-yl)-5-methoxymethyl-
4-dimethylamino-(1H)-pyrimidin-2-one
;
_space_group_IT_number 19
_symmetry_cell_setting orthorhombic
_symmetry_space_group_name_Hall 'P 2ac 2ab'
_symmetry_space_group_name_H-M 'P 21 21 21'
_cell_angle_alpha 90.00
_cell_angle_beta 90.00
_cell_angle_gamma 90.00
_cell_formula_units_Z 4
_cell_length_a 4.906(3)
_cell_length_b 14.838(5)
_cell_length_c 19.488(3)
_cell_measurement_reflns_used 25
_cell_measurement_temperature 123(2)
_cell_measurement_theta_max 26.26
_cell_measurement_theta_min 8.30
_cell_volume 1418.6(10)
_computing_cell_refinement 'SET4 in CAD-4 EXPRESS'
_computing_data_collection 'CAD-4 EXPRESS (Enraf-Nonius, 1992)'
_computing_data_reduction 'Xtal 3.4 (Hall et al., 1995)'
_computing_molecular_graphics 'ORTEPII (Johnson, 1976)'
_computing_structure_refinement 'SHELXL97 (Sheldrick, 1997)'
_computing_structure_solution 'Xtal 3.4'
_diffrn_ambient_temperature 123(2)
_diffrn_measured_fraction_theta_full 0.997
_diffrn_measured_fraction_theta_max 0.997
_diffrn_measurement_device_type 'Nonius CAD-4'
_diffrn_measurement_method '\w scan b/P/b'
_diffrn_radiation_monochromator graphite
_diffrn_radiation_source 'fine-focus sealed tube'
_diffrn_radiation_type 'Mo K\a'
_diffrn_radiation_wavelength 0.70930
_diffrn_reflns_av_R_equivalents 0.000
_diffrn_reflns_av_sigmaI/netI 0.035
_diffrn_reflns_limit_h_max 6
_diffrn_reflns_limit_h_min -1
_diffrn_reflns_limit_k_max 18
_diffrn_reflns_limit_k_min -2
_diffrn_reflns_limit_l_max 24
_diffrn_reflns_limit_l_min -7
_diffrn_reflns_number 1702
_diffrn_reflns_theta_full 26.26
_diffrn_reflns_theta_max 26.26
_diffrn_reflns_theta_min 2.50
_diffrn_standards_decay_% none
_diffrn_standards_interval_time '240 min'
_diffrn_standards_number 3
_exptl_absorpt_coefficient_mu 0.108
_exptl_absorpt_correction_T_max 0.984
_exptl_absorpt_correction_T_min 0.878
_exptl_absorpt_correction_type \y-scan
_exptl_absorpt_process_details '(North et al., 1968)'
_exptl_crystal_colour colourless
_exptl_crystal_density_diffrn 1.401
_exptl_crystal_density_meas ?
_exptl_crystal_description rod-like
_exptl_crystal_F_000 640
_exptl_crystal_size_max 0.42
_exptl_crystal_size_mid 0.20
_exptl_crystal_size_min 0.15
_refine_diff_density_max 0.188
_refine_diff_density_min -0.189
_refine_ls_abs_structure_details 'Flack (1983)'
_refine_ls_abs_structure_Flack -1.1(17)
_refine_ls_extinction_method none
_refine_ls_goodness_of_fit_ref 1.065
_refine_ls_hydrogen_treatment 'H atoms: see below'
_refine_ls_matrix_type full
_refine_ls_number_parameters 195
_refine_ls_number_reflns 1702
_refine_ls_number_restraints 0
_refine_ls_restrained_S_all 1.065
_refine_ls_R_factor_all 0.046
_refine_ls_R_factor_gt 0.037
_refine_ls_shift/su_max 0.001
_refine_ls_shift/su_mean 0.000
_refine_ls_structure_factor_coef Fsqd
_refine_ls_weighting_details 'calc w = 1/[\s^2^(Fo^2^)+(0.0498P)^2^+0.1106P] where P=(Fo^2^+2Fc^2^)/3'
_refine_ls_weighting_scheme calc
_refine_ls_wR_factor_ref 0.090
_reflns_number_gt 1447
_reflns_number_total 1702
_reflns_threshold_expression I>2\s(I)
_cod_data_source_file da1046.cif
_cod_data_source_block nndm
_cod_depositor_comments
;
The following automatic conversions were performed:
'_symmetry_cell_setting' value 'Orthorhombic' changed to 'orthorhombic'
according to '/home/saulius/struct/CIF-dictionaries/cif_core.dic'
dictionary named 'cif_core.dic' version 2.4.1 from 2010-06-29.

Automatic conversion script
Id: cif_fix_enum 1527 2010-12-29 10:47:43Z saulius 

The following automatic conversions were performed:

'_exptl_crystal_density_meas' value 'not measured' was changed to '?'
- the value is perceived as not measured.

Automatic conversion script
Id: cif_fix_values 3008 2015-01-20 13:52:24Z robertas 
;
_cod_database_code 2008239

loop_
_symmetry_equiv_pos_as_xyz
'x, y, z'
'-x+1/2, -y, z+1/2'
'-x, y+1/2, -z+1/2'
'x+1/2, -y+1/2, -z'

loop_
_atom_site_label
_atom_site_fract_x
_atom_site_fract_y
_atom_site_fract_z
_atom_site_U_iso_or_equiv
_atom_site_adp_type
_atom_site_calc_flag
_atom_site_refinement_flags
_atom_site_occupancy
_atom_site_disorder_assembly
_atom_site_disorder_group
_atom_site_type_symbol
N1 0.6289(4) 0.47274(13) 0.79232(9) 0.0133(5) Uani d . 1 . . N
C2 0.4454(5) 0.40153(15) 0.78546(11) 0.0132(5) Uani d . 1 . . C
O2 0.4453(4) 0.35869(10) 0.73069(8) 0.0164(4) Uani d . 1 . . O
N3 0.2817(5) 0.38125(13) 0.83915(10) 0.0152(5) Uani d . 1 . . N
C4 0.2759(6) 0.43372(16) 0.89572(12) 0.0156(5) Uani d . 1 . . C
N4 0.1113(5) 0.40614(14) 0.94646(10) 0.0201(5) Uani d . 1 . . N
C41 0.1385(7) 0.43465(19) 1.01777(12) 0.0277(7) Uani d . 1 . . C
H41A 0.0050 0.4801 1.0277 0.042 Uiso calc R 1 . . H
H41B 0.3178 0.4588 1.0251 0.042 Uiso calc R 1 . . H
H41C 0.1107 0.3838 1.0475 0.042 Uiso calc R 1 . . H
C42 -0.0888(6) 0.33463(17) 0.93607(13) 0.0229(6) Uani d . 1 . . C
H42A -0.0091 0.2776 0.9479 0.034 Uiso calc R 1 . . H
H42B -0.1440 0.3337 0.8888 0.034 Uiso calc R 1 . . H
H42C -0.2448 0.3455 0.9646 0.034 Uiso calc R 1 . . H
C5 0.4352(6) 0.51518(15) 0.89906(12) 0.0166(6) Uani d . 1 . . C
C51 0.4032(7) 0.59130(16) 0.95016(12) 0.0209(6) Uani d . 1 . . C
H51A 0.4363 0.6484 0.9273 0.025 Uiso calc R 1 . . H
H51B 0.2179 0.5918 0.9675 0.025 Uiso calc R 1 . . H
O52 0.5884(5) 0.58149(11) 1.00594(8) 0.0257(5) Uani d . 1 . . O
C53 0.5433(9) 0.65000(18) 1.05599(14) 0.0377(9) Uani d . 1 . . C
H53A 0.5478 0.7080 1.0342 0.057 Uiso calc R 1 . . H
H53B 0.6832 0.6470 1.0904 0.057 Uiso calc R 1 . . H
H53C 0.3685 0.6411 1.0771 0.057 Uiso calc R 1 . . H
C6 0.6101(6) 0.52928(15) 0.84664(11) 0.0149(5) Uani d . 1 . . C
H6 0.7220 0.5798 0.8479 0.018 Uiso calc R 1 . . H
C1' 0.8207(5) 0.48986(16) 0.73401(11) 0.0135(5) Uani d . 1 . . C
H1' 0.9021 0.4330 0.7187 0.016 Uiso calc R 1 . . H
C2' 0.6805(6) 0.53625(15) 0.67419(11) 0.0144(5) Uani d . 1 . . C
H2'1 0.4891 0.5202 0.6718 0.017 Uiso calc R 1 . . H
H2'2 0.7677 0.5215 0.6310 0.017 Uiso calc R 1 . . H
C3' 0.7180(6) 0.63544(15) 0.69218(11) 0.0132(5) Uani d . 1 . . C
H3' 0.5862 0.6528 0.7276 0.016 Uiso calc R 1 . . H
O3' 0.6857(4) 0.69126(11) 0.63390(8) 0.0199(4) Uani d . 1 . . O
H3'1 0.6982 0.7443 0.6454 0.030 Uiso calc R 1 . . H
C4' 1.0037(5) 0.63561(15) 0.72227(12) 0.0131(5) Uani d . 1 . . C
H4' 1.1356 0.6372 0.6845 0.016 Uiso calc R 1 . . H
O4' 1.0270(4) 0.54919(10) 0.75711(8) 0.0137(4) Uani d . 1 . . O
C5' 1.0693(6) 0.71161(15) 0.77180(12) 0.0166(5) Uani d . 1 . . C
H5'1 1.2412 0.6987 0.7943 0.020 Uiso calc R 1 . . H
H5'2 1.0913 0.7671 0.7460 0.020 Uiso calc R 1 . . H
O5' 0.8647(4) 0.72446(10) 0.82263(8) 0.0177(4) Uani d . 1 . . O
H5' 0.7554 0.7624 0.8093 0.026 Uiso calc R 1 . . H

loop_
_atom_site_aniso_label
_atom_site_aniso_U_11
_atom_site_aniso_U_22
_atom_site_aniso_U_33
_atom_site_aniso_U_12
_atom_site_aniso_U_13
_atom_site_aniso_U_23
N1 0.0151(11) 0.0123(9) 0.0125(9) -0.0017(9) -0.0006(9) 0.0009(8)
C2 0.0133(13) 0.0079(10) 0.0183(11) 0.0033(11) -0.0026(11) 0.0014(10)
O2 0.0186(10) 0.0120(8) 0.0185(8) -0.0016(8) 0.0014(8) -0.0034(7)
N3 0.0150(11) 0.0130(9) 0.0175(9) 0.0004(9) 0.0018(10) 0.0016(8)
C4 0.0164(14) 0.0149(11) 0.0155(11) 0.0046(11) 0.0003(11) 0.0039(10)
N4 0.0223(13) 0.0183(10) 0.0196(10) -0.0009(11) 0.0046(11) 0.0017(9)
C41 0.0357(18) 0.0283(15) 0.0191(12) -0.0029(15) 0.0082(14) 0.0051(11)
C42 0.0206(15) 0.0194(13) 0.0287(14) 0.0008(14) 0.0084(14) 0.0056(11)
C5 0.0202(14) 0.0134(11) 0.0160(11) 0.0016(12) -0.0009(12) 0.0006(10)
C51 0.0301(16) 0.0148(12) 0.0178(12) 0.0006(14) 0.0033(13) -0.0042(10)
O52 0.0367(12) 0.0220(9) 0.0183(9) 0.0026(10) -0.0011(10) -0.0066(8)
C53 0.063(3) 0.0234(14) 0.0269(14) -0.0010(18) -0.0011(18) -0.0099(12)
C6 0.0169(13) 0.0097(10) 0.0181(11) 0.0011(11) -0.0033(11) 0.0013(9)
C1' 0.0120(12) 0.0118(11) 0.0168(11) -0.0009(11) 0.0022(11) -0.0021(10)
C2' 0.0141(13) 0.0138(11) 0.0153(11) 0.0014(11) 0.0001(11) -0.0002(10)
C3' 0.0158(13) 0.0110(11) 0.0127(10) -0.0007(11) 0.0001(11) -0.0023(10)
O3' 0.0291(11) 0.0108(8) 0.0198(8) -0.0016(9) -0.0073(9) 0.0013(7)
C4' 0.0131(13) 0.0108(10) 0.0153(11) 0.0006(11) 0.0025(11) 0.0004(10)
O4' 0.0121(9) 0.0113(8) 0.0177(8) -0.0005(8) -0.0024(8) 0.0013(7)
C5' 0.0158(13) 0.0132(11) 0.0207(12) -0.0023(12) -0.0014(12) -0.0034(10)
O5' 0.0201(10) 0.0151(8) 0.0178(8) 0.0038(8) -0.0001(9) -0.0032(7)

loop_
_atom_type_symbol
_atom_type_description
_atom_type_scat_dispersion_real
_atom_type_scat_dispersion_imag
_atom_type_scat_source
C C 0.0033 0.0016 'International Tables Vol C Tables 4.2.6.8 and 6.1.1.4'
H H 0.0000 0.0000 'International Tables Vol C Tables 4.2.6.8 and 6.1.1.4'
O O 0.0106 0.0060 'International Tables Vol C Tables 4.2.6.8 and 6.1.1.4'
N N 0.0061 0.0033 'International Tables Vol C Tables 4.2.6.8 and 6.1.1.4'

loop_
_geom_angle_atom_site_label_1
_geom_angle_atom_site_label_2
_geom_angle_atom_site_label_3
_geom_angle
_geom_angle_publ_flag
C6 N1 C2 120.0(2) ?
C6 N1 C1' 122.1(2) ?
C2 N1 C1' 117.49(19) ?
O2 C2 N3 123.4(2) yes
O2 C2 N1 118.1(2) ?
N3 C2 N1 118.5(2) ?
C4 N3 C2 121.0(2) ?
N4 C4 N3 116.0(2) ?
N4 C4 C5 123.3(2) ?
N3 C4 C5 120.6(2) ?
C4 N4 C41 124.0(2) yes
C4 N4 C42 121.6(2) yes
C41 N4 C42 113.9(2) yes
N4 C41 H41A 109.5 ?
N4 C41 H41B 109.5 ?
H41A C41 H41B 109.5 ?
N4 C41 H41C 109.5 ?
H41A C41 H41C 109.5 ?
H41B C41 H41C 109.5 ?
N4 C42 H42A 109.5 ?
N4 C42 H42B 109.5 ?
H42A C42 H42B 109.5 ?
N4 C42 H42C 109.5 ?
H42A C42 H42C 109.5 ?
H42B C42 H42C 109.5 ?
C6 C5 C4 116.1(2) ?
C6 C5 C51 116.6(2) ?
C4 C5 C51 126.8(2) yes
O52 C51 C5 111.1(2) yes
O52 C51 H51A 109.4 ?
C5 C51 H51A 109.4 ?
O52 C51 H51B 109.4 ?
C5 C51 H51B 109.4 ?
H51A C51 H51B 108.0 ?
C51 O52 C53 110.5(2) yes
O52 C53 H53A 109.5 ?
O52 C53 H53B 109.5 ?
H53A C53 H53B 109.5 ?
O52 C53 H53C 109.5 ?
H53A C53 H53C 109.5 ?
H53B C53 H53C 109.5 ?
C5 C6 N1 122.6(2) ?
C5 C6 H6 118.7 ?
N1 C6 H6 118.7 ?
O4' C1' N1 108.29(17) ?
O4' C1' C2' 106.62(19) ?
N1 C1' C2' 112.02(19) ?
O4' C1' H1' 109.9 ?
N1 C1' H1' 109.9 ?
C2' C1' H1' 109.9 ?
C1' C2' C3' 101.92(18) ?
C1' C2' H2'1 111.4 ?
C3' C2' H2'1 111.4 ?
C1' C2' H2'2 111.4 ?
C3' C2' H2'2 111.4 ?
H2'1 C2' H2'2 109.3 ?
O3' C3' C4' 114.4(2) ?
O3' C3' C2' 111.55(17) ?
C4' C3' C2' 101.6(2) ?
O3' C3' H3' 109.7 ?
C4' C3' H3' 109.7 ?
C2' C3' H3' 109.7 ?
C3' O3' H3'1 109.5 ?
O4' C4' C5' 109.94(17) ?
O4' C4' C3' 104.54(19) ?
C5' C4' C3' 116.2(2) ?
O4' C4' H4' 108.6 ?
C5' C4' H4' 108.6 ?
C3' C4' H4' 108.6 ?
C1' O4' C4' 110.10(17) ?
O5' C5' C4' 113.1(2) ?
O5' C5' H5'1 109.0 ?
C4' C5' H5'1 109.0 ?
O5' C5' H5'2 109.0 ?
C4' C5' H5'2 109.0 ?
H5'1 C5' H5'2 107.8 ?
C5' O5' H5' 109.5 ?

loop_
_geom_bond_atom_site_label_1
_geom_bond_atom_site_label_2
_geom_bond_site_symmetry_2
_geom_bond_distance
_geom_bond_publ_flag
N1 C6 . 1.354(3) ?
N1 C2 . 1.394(3) ?
N1 C1' . 1.497(3) ?
C2 O2 . 1.242(3) yes
C2 N3 . 1.353(3) ?
N3 C4 . 1.350(3) ?
C4 N4 . 1.341(3) yes
C4 C5 . 1.441(4) ?
N4 C41 . 1.459(3) yes
N4 C42 . 1.460(4) yes
C41 H41A . 0.9600 ?
C41 H41B . 0.9600 ?
C41 H41C . 0.9600 ?
C42 H42A . 0.9600 ?
C42 H42B . 0.9600 ?
C42 H42C . 0.9600 ?
C5 C6 . 1.350(3) ?
C5 C51 . 1.514(3) yes
C51 O52 . 1.424(3) yes
C51 H51A . 0.9700 ?
C51 H51B . 0.9700 ?
O52 C53 . 1.426(3) yes
C53 H53A . 0.9600 ?
C53 H53B . 0.9600 ?
C53 H53C . 0.9600 ?
C6 H6 . 0.9300 ?
C1' O4' . 1.415(3) ?
C1' C2' . 1.519(3) ?
C1' H1' . 0.9800 ?
C2' C3' . 1.524(3) ?
C2' H2'1 . 0.9700 ?
C2' H2'2 . 0.9700 ?
C3' O3' . 1.415(3) ?
C3' C4' . 1.519(4) ?
C3' H3' . 0.9800 ?
O3' H3'1 . 0.8200 ?
C4' O4' . 1.455(3) ?
C4' C5' . 1.519(3) ?
C4' H4' . 0.9800 ?
C5' O5' . 1.423(3) ?
C5' H5'1 . 0.9700 ?
C5' H5'2 . 0.9700 ?
O5' H5' . 0.8200 ?

loop_
_geom_hbond_atom_site_label_D
_geom_hbond_atom_site_label_H
_geom_hbond_atom_site_label_A
_geom_hbond_site_symmetry_A
_geom_hbond_distance_DH
_geom_hbond_distance_HA
_geom_hbond_distance_DA
_geom_hbond_angle_DHA
_geom_hbond_publ_flag
O3' H3'1 N3 3_656 0.82 2.06 2.872(3) 172.3 yes
O5' H5' O2 3_656 0.82 1.90 2.713(2) 169.8 yes

loop_
_geom_torsion_atom_site_label_1
_geom_torsion_atom_site_label_2
_geom_torsion_atom_site_label_3
_geom_torsion_atom_site_label_4
_geom_torsion
_geom_torsion_publ_flag
C6 N1 C2 O2 170.5(2) ?
C1' N1 C2 O2 -2.5(3) ?
C6 N1 C2 N3 -11.1(3) ?
C1' N1 C2 N3 176.0(2) ?
O2 C2 N3 C4 -175.3(2) ?
N1 C2 N3 C4 6.3(3) ?
C2 N3 C4 N4 -178.4(2) ?
C2 N3 C4 C5 2.9(4) ?
N3 C4 N4 C41 159.5(2) yes
C5 C4 N4 C41 -21.8(4) ?
N3 C4 N4 C42 -11.8(4) yes
C5 C4 N4 C42 166.8(2) ?
N4 C4 C5 C6 174.0(2) ?
N3 C4 C5 C6 -7.4(4) ?
N4 C4 C5 C51 -13.9(4) ?
N3 C4 C5 C51 164.7(2) ?
C6 C5 C51 O52 -91.9(3) yes
C4 C5 C51 O52 96.1(3) ?
C5 C51 O52 C53 -176.0(2) ?
C4 C5 C6 N1 2.7(4) ?
C51 C5 C6 N1 -170.3(2) ?
C2 N1 C6 C5 6.5(4) ?
C1' N1 C6 C5 179.1(2) ?
C6 N1 C1' O4' 20.8(3) ?
C2 N1 C1' O4' -166.46(19) yes
C6 N1 C1' C2' -96.5(3) ?
C2 N1 C1' C2' 76.2(3) ?
O4' C1' C2' C3' -29.1(2) yes
N1 C1' C2' C3' 89.2(2) ?
C1' C2' C3' O3' 160.3(2) ?
C1' C2' C3' C4' 38.0(2) yes
O3' C3' C4' O4' -154.46(18) ?
C2' C3' C4' O4' -34.1(2) yes
O3' C3' C4' C5' 84.2(2) ?
C2' C3' C4' C5' -155.5(2) ?
N1 C1' O4' C4' -112.9(2) ?
C2' C1' O4' C4' 7.9(2) yes
C5' C4' O4' C1' 142.3(2) ?
C3' C4' O4' C1' 16.9(2) yes
O4' C4' C5' O5' -70.7(3) ?
C3' C4' C5' O5' 47.7(3) yes

loop_
_cod_related_entry_id
_cod_related_entry_database
_cod_related_entry_code
1 ChemSpider 21105674
